data_7023609
loop_
_publ_author_name
'Guo, Xiang-Guang'
'Yang, Wen-Bin'
'Wu, Xiao-Yuan'
'Zhang, Qi-Kai'
'Lin, Lang'
'Yu, Rongmin'
'Chen, Hui-Fen'
'Lu, Can-Zhong'

_publ_section_title
;
 Auxiliary ligand-directed synthesis of a series of Cd(ii)/Co(ii)
 coordination polymers with methylenebis(3,5-dimethylpyrazole): syntheses,
 crystal structures, and properties.
;
_journal_issue 42
_journal_name_full 'Dalton transactions (Cambridge, England : 2003)'
_journal_page_first 15106
_journal_page_last 15112
_journal_paper_doi 10.1039/c3dt51574e
_journal_volume 42
_journal_year 2013
_chemical_formula_sum 'C19 H22 Co N4 O6'
_chemical_formula_weight 461.34
_chemical_name_systematic
; 
 ? 
;
_space_group_IT_number 14
_symmetry_cell_setting monoclinic
_symmetry_space_group_name_Hall '-P 2yn'
_symmetry_space_group_name_H-M 'P 1 21/n 1'
_atom_sites_solution_hydrogens geom
_atom_sites_solution_primary direct
_atom_sites_solution_secondary difmap
_audit_creation_method SHELXL-97
_cell_angle_alpha 90.00
_cell_angle_beta 99.875(4)
_cell_angle_gamma 90.00
_cell_formula_units_Z 4
_cell_length_a 12.3835(11)
_cell_length_b 10.2910(6)
_cell_length_c 16.6384(13)
_cell_measurement_reflns_used 5057
_cell_measurement_temperature 293(2)
_cell_measurement_theta_max 27.4835
_cell_measurement_theta_min 2.2453
_cell_volume 2089.0(3)
_computing_cell_refinement 'CrystalClear (Rigaku Inc., 2007)'
_computing_data_collection 'CrystalClear (Rigaku Inc., 2007)'
_computing_data_reduction 'CrystalClear (Rigaku Inc., 2007)'
_computing_molecular_graphics 'Bruker SHELXTL'
_computing_publication_material 'Bruker SHELXTL'
_computing_structure_refinement 'SHELXL-97 (Sheldrick, 1997)'
_computing_structure_solution 'SHELXS-97 (Sheldrick, 1990)'
_diffrn_ambient_temperature 293(2)
_diffrn_measured_fraction_theta_full 0.987
_diffrn_measured_fraction_theta_max 0.987
_diffrn_measurement_device_type 'SCXmini CCD'
_diffrn_radiation_monochromator graphite
_diffrn_radiation_source 'fine-focus sealed tube'
_diffrn_radiation_type MoK\a
_diffrn_radiation_wavelength 0.71073
_diffrn_reflns_av_R_equivalents 0.0473
_diffrn_reflns_av_sigmaI/netI 0.0470
_diffrn_reflns_limit_h_max 16
_diffrn_reflns_limit_h_min -16
_diffrn_reflns_limit_k_max 13
_diffrn_reflns_limit_k_min -13
_diffrn_reflns_limit_l_max 21
_diffrn_reflns_limit_l_min -21
_diffrn_reflns_number 15995
_diffrn_reflns_theta_full 27.46
_diffrn_reflns_theta_max 27.46
_diffrn_reflns_theta_min 2.59
_exptl_absorpt_coefficient_mu 0.865
_exptl_absorpt_correction_T_max 0.8740
_exptl_absorpt_correction_T_min 0.8461
_exptl_absorpt_correction_type multi-scan
_exptl_crystal_colour purple
_exptl_crystal_density_diffrn 1.467
_exptl_crystal_density_method 'not measured'
_exptl_crystal_description rod
_exptl_crystal_F_000 956
_exptl_crystal_size_max 0.20
_exptl_crystal_size_mid 0.18
_exptl_crystal_size_min 0.16
_refine_diff_density_max 0.873
_refine_diff_density_min -0.598
_refine_diff_density_rms 0.087
_refine_ls_extinction_coef 0.0101(14)
_refine_ls_extinction_expression Fc^*^=kFc[1+0.001xFc^2^\l^3^/sin(2\q)]^-1/4^
_refine_ls_extinction_method SHELXL
_refine_ls_goodness_of_fit_ref 1.038
_refine_ls_hydrogen_treatment constr
_refine_ls_matrix_type full
_refine_ls_number_parameters 271
_refine_ls_number_reflns 4724
_refine_ls_number_restraints 0
_refine_ls_restrained_S_all 1.038
_refine_ls_R_factor_all 0.0687
_refine_ls_R_factor_gt 0.0603
_refine_ls_shift/su_max 0.001
_refine_ls_shift/su_mean 0.000
_refine_ls_structure_factor_coef Fsqd
_refine_ls_weighting_details 'calc w=1/[\s^2^(Fo^2^)+(0.0803P)^2^+2.9262P] where P=(Fo^2^+2Fc^2^)/3'
_refine_ls_weighting_scheme calc
_refine_ls_wR_factor_gt 0.1578
_refine_ls_wR_factor_ref 0.1681
_reflns_number_gt 4191
_reflns_number_total 4724
_reflns_threshold_expression >2sigma(I)
_cod_data_source_file c3dt51574e.txt
_cod_data_source_block a
_cod_original_sg_symbol_H-M p21/n
_cod_database_code 7023609

loop_
_symmetry_equiv_pos_as_xyz
'x, y, z'
'-x+1/2, y+1/2, -z+1/2'
'-x, -y, -z'
'x-1/2, -y-1/2, z-1/2'

loop_
_atom_site_label
_atom_site_type_symbol
_atom_site_fract_x
_atom_site_fract_y
_atom_site_fract_z
_atom_site_U_iso_or_equiv
_atom_site_adp_type
_atom_site_occupancy
_atom_site_symmetry_multiplicity
_atom_site_calc_flag
_atom_site_refinement_flags
Co1 Co 0.33881(3) 0.98767(4) 0.19606(2) 0.02887(17) Uani 1 1 d .
N4 N 0.7406(2) 0.7344(3) 0.59671(16) 0.0386(6) Uani 1 1 d .
H4A H 0.7321 0.7690 0.6423 0.046 Uiso 1 1 calc R
C3 C 0.4937(3) 0.7130(3) 0.3633(2) 0.0375(7) Uani 1 1 d .
C14 C 0.0954(3) 0.9721(3) 0.3282(2) 0.0330(7) Uani 1 1 d .
C10 C 0.7882(2) 0.6009(3) 0.51073(18) 0.0333(7) Uani 1 1 d .
C9 C 0.7037(3) 0.7872(4) 0.5239(2) 0.0415(8) Uani 1 1 d .
C8 C 0.8383(4) 0.4855(4) 0.4779(2) 0.0555(11) Uani 1 1 d .
H8A H 0.8718 0.4314 0.5223 0.083 Uiso 1 1 calc R
H8B H 0.8929 0.5135 0.4471 0.083 Uiso 1 1 calc R
H8C H 0.7826 0.4372 0.4432 0.083 Uiso 1 1 calc R
N2 N 0.4125(2) 0.7848(3) 0.32209(17) 0.0361(6) Uani 1 1 d .
H2A H 0.3445 0.7740 0.3252 0.043 Uiso 1 1 calc R
C17 C -0.0494(3) 1.0856(4) 0.3790(3) 0.0532(10) Uani 1 1 d .
H17A H -0.0872 1.1621 0.3849 0.064 Uiso 1 1 calc R
N1 N 0.4490(2) 0.8763(3) 0.27504(15) 0.0324(6) Uani 1 1 d .
C13 C -0.0253(3) 0.8583(4) 0.4030(2) 0.0441(8) Uani 1 1 d .
H13A H -0.0467 0.7820 0.4258 0.053 Uiso 1 1 calc R
C12 C 0.0629(3) 0.8561(3) 0.36082(19) 0.0330(7) Uani 1 1 d .
C2 C 0.5902(2) 0.7609(3) 0.34342(18) 0.0346(7) Uani 1 1 d .
C16 C 0.0388(3) 1.0861(4) 0.3377(2) 0.0428(8) Uani 1 1 d .
H16A H 0.0602 1.1633 0.3161 0.051 Uiso 1 1 calc R
C1 C 0.5588(3) 0.8624(3) 0.28847(19) 0.0344(7) Uani 1 1 d .
C7 C 0.7314(2) 0.7027(3) 0.46590(18) 0.0341(7) Uani 1 1 d .
N3 N 0.7930(2) 0.6203(3) 0.59061(15) 0.0346(6) Uani 1 1 d .
C15 C -0.0806(3) 0.9713(4) 0.4113(3) 0.0523(10) Uani 1 1 d .
H15A H -0.1397 0.9709 0.4391 0.063 Uiso 1 1 calc R
C5 C 0.6318(3) 0.9470(5) 0.2475(3) 0.0569(11) Uani 1 1 d .
H5A H 0.5880 1.0094 0.2134 0.085 Uiso 1 1 calc R
H5B H 0.6711 0.8942 0.2147 0.085 Uiso 1 1 calc R
H5C H 0.6829 0.9917 0.2881 0.085 Uiso 1 1 calc R
C6 C 0.7041(3) 0.7124(4) 0.3741(2) 0.0431(8) Uani 1 1 d .
H6A H 0.7562 0.7703 0.3552 0.052 Uiso 1 1 calc R
H6B H 0.7124 0.6272 0.3509 0.052 Uiso 1 1 calc R
C4 C 0.4731(3) 0.6044(4) 0.4179(3) 0.0588(11) Uani 1 1 d .
H4B H 0.3958 0.5974 0.4181 0.088 Uiso 1 1 calc R
H4C H 0.5107 0.6213 0.4723 0.088 Uiso 1 1 calc R
H4D H 0.4995 0.5245 0.3986 0.088 Uiso 1 1 calc R
C11 C 0.6437(4) 0.9133(4) 0.5181(3) 0.0652(13) Uani 1 1 d .
H11A H 0.6397 0.9442 0.5719 0.098 Uiso 1 1 calc R
H11B H 0.5710 0.9012 0.4881 0.098 Uiso 1 1 calc R
H11C H 0.6819 0.9757 0.4905 0.098 Uiso 1 1 calc R
O4 O 0.20305(19) 0.8713(2) 0.24092(14) 0.0378(5) Uani 1 1 d .
O3 O 0.0642(2) 0.6361(2) 0.32172(16) 0.0422(6) Uani 1 1 d .
O2 O 0.2401(2) 1.0734(2) 0.27164(15) 0.0404(6) Uani 1 1 d .
O1 O 0.21993(19) 0.7172(3) 0.38675(16) 0.0464(6) Uani 1 1 d .
C19 C 0.1841(3) 0.9723(3) 0.27790(19) 0.0326(7) Uani 1 1 d .
C18 C 0.1223(3) 0.7298(3) 0.35576(19) 0.0337(7) Uani 1 1 d .
O1W O 0.2852(8) 0.8039(10) 0.5607(7) 0.280(6) Uani 1 1 d .
H1WC H 0.2753 0.7744 0.5123 0.336 Uiso 1 1 d R
H1WD H 0.3484 0.7808 0.5849 0.336 Uiso 1 1 d R
O2WA O 0.4898(8) 0.7524(9) 0.6554(6) 0.189(4) Uiso 0.85 1 d P
O2WB O 0.396(4) 0.688(4) 0.684(3) 0.142(14) Uiso 0.15 1 d P

loop_
_atom_site_aniso_label
_atom_site_aniso_U_11
_atom_site_aniso_U_22
_atom_site_aniso_U_33
_atom_site_aniso_U_23
_atom_site_aniso_U_13
_atom_site_aniso_U_12
Co1 0.0305(3) 0.0293(3) 0.0251(2) 0.00026(15) -0.00014(16) 0.00016(15)
N4 0.0508(16) 0.0340(15) 0.0292(13) 0.0005(11) 0.0017(12) 0.0101(12)
C3 0.0334(15) 0.0407(19) 0.0358(16) 0.0128(14) -0.0014(12) 0.0015(13)
C14 0.0357(16) 0.0293(16) 0.0341(16) -0.0033(12) 0.0064(12) 0.0012(12)
C10 0.0324(15) 0.0383(18) 0.0274(14) 0.0030(13) 0.0005(11) 0.0033(12)
C9 0.0439(18) 0.040(2) 0.0387(18) 0.0063(15) 0.0029(14) 0.0071(14)
C8 0.074(3) 0.059(3) 0.0346(19) 0.0066(17) 0.0125(19) 0.026(2)
N2 0.0303(13) 0.0386(16) 0.0372(14) 0.0097(12) -0.0007(10) -0.0028(11)
C17 0.053(2) 0.040(2) 0.073(3) -0.0049(19) 0.026(2) 0.0087(17)
N1 0.0316(13) 0.0333(14) 0.0301(12) 0.0066(11) -0.0010(10) -0.0002(10)
C13 0.0418(18) 0.039(2) 0.054(2) -0.0008(16) 0.0154(16) -0.0041(15)
C12 0.0332(15) 0.0315(17) 0.0334(15) -0.0051(13) 0.0037(12) -0.0007(12)
C2 0.0303(15) 0.0442(19) 0.0261(14) 0.0055(13) -0.0037(11) 0.0020(13)
C16 0.049(2) 0.0311(18) 0.050(2) 0.0027(15) 0.0132(16) 0.0031(15)
C1 0.0322(15) 0.0393(18) 0.0304(15) 0.0060(13) 0.0014(12) -0.0022(13)
C7 0.0297(14) 0.0428(19) 0.0274(14) 0.0050(13) -0.0017(11) 0.0020(12)
N3 0.0384(14) 0.0361(15) 0.0275(12) 0.0033(11) 0.0006(10) 0.0052(11)
C15 0.046(2) 0.049(2) 0.069(3) -0.003(2) 0.030(2) 0.0036(17)
C5 0.0365(19) 0.072(3) 0.063(2) 0.037(2) 0.0113(17) 0.0040(18)
C6 0.0338(16) 0.065(2) 0.0291(15) 0.0114(16) 0.0010(12) 0.0093(16)
C4 0.046(2) 0.061(3) 0.066(3) 0.034(2) 0.0010(18) -0.0021(18)
C11 0.093(3) 0.054(3) 0.047(2) 0.010(2) 0.005(2) 0.032(2)
O4 0.0410(12) 0.0369(13) 0.0367(12) -0.0064(10) 0.0101(10) 0.0000(10)
O3 0.0427(13) 0.0304(13) 0.0534(15) -0.0052(11) 0.0078(11) -0.0018(10)
O2 0.0465(13) 0.0322(13) 0.0453(13) -0.0006(10) 0.0161(11) -0.0024(10)
O1 0.0334(12) 0.0533(16) 0.0521(15) 0.0133(12) 0.0061(11) 0.0029(11)
C19 0.0358(16) 0.0310(17) 0.0294(15) 0.0017(12) 0.0015(12) 0.0016(12)
C18 0.0351(15) 0.0342(17) 0.0325(15) 0.0042(13) 0.0076(12) -0.0002(12)
O1W 0.221(9) 0.284(12) 0.310(12) -0.120(11) -0.027(9) 0.028(9)

loop_
_atom_type_symbol
_atom_type_description
_atom_type_scat_dispersion_real
_atom_type_scat_dispersion_imag
_atom_type_scat_source
C C 0.0033 0.0016 'International Tables Vol C Tables 4.2.6.8 and 6.1.1.4'
H H 0.0000 0.0000 'International Tables Vol C Tables 4.2.6.8 and 6.1.1.4'
N N 0.0061 0.0033 'International Tables Vol C Tables 4.2.6.8 and 6.1.1.4'
O O 0.0106 0.0060 'International Tables Vol C Tables 4.2.6.8 and 6.1.1.4'
Co Co 0.3494 0.9721 'International Tables Vol C Tables 4.2.6.8 and 6.1.1.4'

loop_
_geom_angle_atom_site_label_1
_geom_angle_atom_site_label_2
_geom_angle_atom_site_label_3
_geom_angle
_geom_angle_site_symmetry_1
_geom_angle_site_symmetry_3
O3 Co1 N1 99.78(10) 2 .
O3 Co1 N3 111.68(11) 2 4_575
N1 Co1 N3 107.19(11) . 4_575
O3 Co1 O2 101.22(10) 2 .
N1 Co1 O2 103.96(10) . .
N3 Co1 O2 129.15(10) 4_575 .
O3 Co1 O4 160.39(10) 2 .
N1 Co1 O4 86.83(9) . .
N3 Co1 O4 83.44(9) 4_575 .
O2 Co1 O4 59.18(9) . .
C9 N4 N3 112.3(3) . .
N2 C3 C2 106.5(3) . .
N2 C3 C4 122.3(3) . .
C2 C3 C4 131.2(3) . .
C16 C14 C12 119.5(3) . .
C16 C14 C19 119.8(3) . .
C12 C14 C19 120.5(3) . .
N3 C10 C7 110.5(3) . .
N3 C10 C8 122.4(3) . .
C7 C10 C8 127.1(3) . .
N4 C9 C7 106.8(3) . .
N4 C9 C11 120.1(3) . .
C7 C9 C11 133.0(3) . .
C3 N2 N1 112.6(3) . .
C15 C17 C16 119.6(3) . .
C1 N1 N2 105.0(2) . .
C1 N1 Co1 134.5(2) . .
N2 N1 Co1 120.25(19) . .
C15 C13 C12 120.9(3) . .
C14 C12 C13 118.9(3) . .
C14 C12 C18 122.7(3) . .
C13 C12 C18 118.3(3) . .
C3 C2 C1 105.5(3) . .
C3 C2 C6 126.8(3) . .
C1 C2 C6 127.7(3) . .
C17 C16 C14 120.6(3) . .
N1 C1 C2 110.3(3) . .
N1 C1 C5 122.2(3) . .
C2 C1 C5 127.5(3) . .
C9 C7 C10 105.1(3) . .
C9 C7 C6 128.6(3) . .
C10 C7 C6 126.3(3) . .
C10 N3 N4 105.3(3) . .
C10 N3 Co1 136.2(2) . 4_676
N4 N3 Co1 117.8(2) . 4_676
C13 C15 C17 120.5(3) . .
C2 C6 C7 113.6(3) . .
C19 O4 Co1 86.35(19) . .
C18 O3 Co1 109.7(2) . 2_545
C19 O2 Co1 95.0(2) . .
O4 C19 O2 119.4(3) . .
O4 C19 C14 119.6(3) . .
O2 C19 C14 121.0(3) . .
O1 C18 O3 122.8(3) . .
O1 C18 C12 121.3(3) . .
O3 C18 C12 115.8(3) . .

loop_
_geom_bond_atom_site_label_1
_geom_bond_atom_site_label_2
_geom_bond_distance
_geom_bond_site_symmetry_2
Co1 O3 1.996(2) 2
Co1 N1 2.071(3) .
Co1 N3 2.072(3) 4_575
Co1 O2 2.093(2) .
Co1 O4 2.291(2) .
N4 C9 1.335(4) .
N4 N3 1.353(4) .
C3 N2 1.339(4) .
C3 C2 1.384(5) .
C3 C4 1.490(5) .
C14 C16 1.389(5) .
C14 C12 1.398(5) .
C14 C19 1.491(5) .
C10 N3 1.335(4) .
C10 C7 1.403(4) .
C10 C8 1.486(5) .
C9 C7 1.385(5) .
C9 C11 1.489(5) .
N2 N1 1.351(4) .
C17 C15 1.376(6) .
C17 C16 1.386(5) .
N1 C1 1.346(4) .
C13 C15 1.369(5) .
C13 C12 1.396(5) .
C12 C18 1.503(4) .
C2 C1 1.399(4) .
C2 C6 1.501(4) .
C1 C5 1.501(5) .
C7 C6 1.509(4) .
N3 Co1 2.072(3) 4_676
O4 C19 1.250(4) .
O3 C18 1.276(4) .
O3 Co1 1.996(2) 2_545
O2 C19 1.265(4) .
O1 C18 1.238(4) .
O2WA O2WB 1.49(4) .
